data_2224099
loop_
_publ_author_name
'Choi, Hong Dae'
'Seo, Pil Ja'
'Son, Byeng Wha'
'Lee, Uk'

_publ_section_title
;
 5-Chloro-2-(4-fluorophenyl)-3-methylsulfinyl-1-benzofuran
;
_journal_coeditor_code ZQ2011
_journal_issue 11
_journal_name_full 'Acta Crystallographica Section E'
_journal_page_first o2649
_journal_paper_doi 10.1107/S1600536809039749
_journal_volume 65
_journal_year 2009
_chemical_formula_iupac 'C15 H10 Cl F O2 S'
_chemical_formula_moiety 'C15 H10 Cl F O2 S'
_chemical_formula_sum 'C15 H10 Cl F O2 S'
_chemical_formula_weight 308.74
_chemical_name_systematic
;
5-Chloro-2-(4-fluorophenyl)-3-methylsulfinyl-1-benzofuran
;
_space_group_IT_number 2
_symmetry_cell_setting triclinic
_symmetry_space_group_name_Hall '-P 1'
_symmetry_space_group_name_H-M 'P -1'
_atom_sites_solution_hydrogens difmap
_atom_sites_solution_primary direct
_atom_sites_solution_secondary difmap
_cell_angle_alpha 95.6370(10)
_cell_angle_beta 91.9750(10)
_cell_angle_gamma 112.3720(10)
_cell_formula_units_Z 2
_cell_length_a 7.8484(2)
_cell_length_b 8.3176(2)
_cell_length_c 10.7353(2)
_cell_measurement_reflns_used 8966
_cell_measurement_temperature 151(2)
_cell_measurement_theta_max 27.56
_cell_measurement_theta_min 2.67
_cell_volume 642.95(3)
_computing_cell_refinement 'SAINT (Bruker, 2009)'
_computing_data_collection 'APEX2 (Bruker, 2009)'
_computing_data_reduction 'SAINT (Bruker, 2009)'
_computing_molecular_graphics 'ORTEP-3 (Farrugia, 1997) and DIAMOND (Brandenburg, 1998)'
_computing_publication_material 'SHELXL97 (Sheldrick, 2008)'
_computing_structure_refinement 'SHELXL97 (Sheldrick, 2008)'
_computing_structure_solution 'SHELXS97 (Sheldrick, 2008)'
_diffrn_ambient_temperature 151(2)
_diffrn_detector_area_resol_mean 10.0
_diffrn_measured_fraction_theta_full 0.993
_diffrn_measured_fraction_theta_max 0.993
_diffrn_measurement_device_type 'Bruker SMART APEXII CCD'
_diffrn_measurement_method '\f and \w'
_diffrn_radiation_monochromator HELIOS
_diffrn_radiation_source 'Rotating Anode'
_diffrn_radiation_type MoK\a
_diffrn_radiation_wavelength 0.71073
_diffrn_reflns_av_R_equivalents 0.0228
_diffrn_reflns_av_sigmaI/netI 0.0174
_diffrn_reflns_limit_h_max 10
_diffrn_reflns_limit_h_min -10
_diffrn_reflns_limit_k_max 10
_diffrn_reflns_limit_k_min -10
_diffrn_reflns_limit_l_max 13
_diffrn_reflns_limit_l_min -12
_diffrn_reflns_number 11361
_diffrn_reflns_theta_full 27.56
_diffrn_reflns_theta_max 27.56
_diffrn_reflns_theta_min 1.91
_exptl_absorpt_coefficient_mu 0.468
_exptl_absorpt_correction_T_max 0.868
_exptl_absorpt_correction_T_min 0.843
_exptl_absorpt_correction_type multi-scan
_exptl_absorpt_process_details '(SADABS; Bruker, 2009)'
_exptl_crystal_colour colourless
_exptl_crystal_density_diffrn 1.595
_exptl_crystal_density_method 'not measured'
_exptl_crystal_description block
_exptl_crystal_F_000 316
_exptl_crystal_size_max 0.38
_exptl_crystal_size_mid 0.37
_exptl_crystal_size_min 0.31
_refine_diff_density_max 0.325
_refine_diff_density_min -0.365
_refine_ls_extinction_method none
_refine_ls_goodness_of_fit_ref 1.058
_refine_ls_hydrogen_treatment constr
_refine_ls_matrix_type full
_refine_ls_number_parameters 182
_refine_ls_number_reflns 2949
_refine_ls_number_restraints 0
_refine_ls_restrained_S_all 1.058
_refine_ls_R_factor_all 0.0299
_refine_ls_R_factor_gt 0.0285
_refine_ls_shift/su_max_lt 0.001
_refine_ls_shift/su_mean 0.000
_refine_ls_structure_factor_coef Fsqd
_refine_ls_weighting_details 'w=1/[\s^2^(Fo^2^)+(0.043P)^2^+0.2884P] where P=(Fo^2^+2Fc^2^)/3'
_refine_ls_weighting_scheme calc
_refine_ls_wR_factor_gt 0.0787
_refine_ls_wR_factor_ref 0.0800
_reflns_number_gt 2799
_reflns_number_total 2949
_reflns_threshold_expression I>2\s(I)
_cod_data_source_file zq2011.cif
_cod_data_source_block I
_cod_database_code 2224099
_cod_database_fobs_code 2224099

loop_
_symmetry_equiv_pos_as_xyz
'x, y, z'
'-x, -y, -z'

loop_
_atom_site_type_symbol
_atom_site_label
_atom_site_fract_x
_atom_site_fract_y
_atom_site_fract_z
_atom_site_U_iso_or_equiv
_atom_site_adp_type
_atom_site_calc_flag
_atom_site_refinement_flags
_atom_site_occupancy
_atom_site_disorder_assembly
_atom_site_disorder_group
S S 0.18454(4) 0.20468(4) 0.59366(3) 0.01959(10) Uani d . 1 . .
Cl Cl 0.58536(5) 0.78256(4) 1.01739(3) 0.02696(10) Uani d . 1 . .
F F -0.06796(13) 0.22320(12) -0.01528(8) 0.0373(2) Uani d . 1 . .
O O1 0.33377(12) 0.68122(11) 0.48927(8) 0.01984(19) Uani d . 1 . .
O O2 0.32352(14) 0.18415(13) 0.68194(10) 0.0292(2) Uani d . 1 . .
C C1 0.25897(17) 0.42982(16) 0.57709(11) 0.0182(2) Uani d . 1 . .
C C2 0.36053(17) 0.57316(16) 0.67248(12) 0.0181(2) Uani d . 1 . .
C C3 0.41614(17) 0.58856(17) 0.79952(11) 0.0199(2) Uani d . 1 . .
H H3 0.3880 0.4888 0.8433 0.024 Uiso calc R 1 . .
C C4 0.51439(18) 0.75637(17) 0.85853(12) 0.0210(3) Uani d . 1 . .
C C5 0.55869(18) 0.90590(17) 0.79684(12) 0.0224(3) Uani d . 1 . .
H H5 0.6274 1.0181 0.8415 0.027 Uiso calc R 1 . .
C C6 0.50280(18) 0.89127(17) 0.67078(12) 0.0219(3) Uani d . 1 . .
H H6 0.5305 0.9910 0.6270 0.026 Uiso calc R 1 . .
C C7 0.40473(17) 0.72374(16) 0.61254(11) 0.0184(2) Uani d . 1 . .
C C8 0.24675(17) 0.50143(16) 0.46942(12) 0.0184(2) Uani d . 1 . .
C C9 0.16187(17) 0.42847(17) 0.34289(11) 0.0185(2) Uani d . 1 . .
C C10 0.01060(18) 0.26868(18) 0.32117(12) 0.0221(3) Uani d . 1 . .
H H10 -0.0400 0.2079 0.3902 0.026 Uiso calc R 1 . .
C C11 -0.06688(19) 0.19735(18) 0.20057(13) 0.0247(3) Uani d . 1 . .
H H11 -0.1679 0.0873 0.1854 0.030 Uiso calc R 1 . .
C C12 0.00739(19) 0.29133(19) 0.10332(12) 0.0244(3) Uani d . 1 . .
C C13 0.15404(19) 0.45109(18) 0.12037(12) 0.0242(3) Uani d . 1 . .
H H13 0.2003 0.5126 0.0508 0.029 Uiso calc R 1 . .
C C14 0.23250(18) 0.52006(17) 0.24092(12) 0.0209(3) Uani d . 1 . .
H H14 0.3344 0.6296 0.2547 0.025 Uiso calc R 1 . .
C C15 -0.01001(19) 0.18735(19) 0.68205(14) 0.0275(3) Uani d . 1 . .
H H15A -0.0655 0.0691 0.7067 0.041 Uiso calc R 1 . .
H H15B -0.1017 0.2104 0.6304 0.041 Uiso calc R 1 . .
H H15C 0.0307 0.2731 0.7574 0.041 Uiso calc R 1 . .

loop_
_atom_site_aniso_label
_atom_site_aniso_U_11
_atom_site_aniso_U_22
_atom_site_aniso_U_33
_atom_site_aniso_U_12
_atom_site_aniso_U_13
_atom_site_aniso_U_23
S 0.02235(17) 0.01534(16) 0.02005(16) 0.00628(12) 0.00176(12) 0.00143(11)
Cl 0.03404(19) 0.02564(18) 0.01697(16) 0.00867(14) -0.00482(12) -0.00284(12)
F 0.0440(5) 0.0401(5) 0.0167(4) 0.0061(4) -0.0093(4) -0.0020(4)
O1 0.0235(4) 0.0174(4) 0.0166(4) 0.0059(4) -0.0014(3) 0.0018(3)
O2 0.0262(5) 0.0258(5) 0.0373(6) 0.0108(4) -0.0019(4) 0.0103(4)
C1 0.0202(6) 0.0162(6) 0.0170(5) 0.0060(5) 0.0003(4) 0.0007(4)
C2 0.0187(6) 0.0161(6) 0.0190(6) 0.0067(5) 0.0007(4) 0.0008(4)
C3 0.0230(6) 0.0189(6) 0.0174(6) 0.0081(5) -0.0001(5) 0.0012(5)
C4 0.0219(6) 0.0232(6) 0.0174(6) 0.0094(5) -0.0014(5) -0.0012(5)
C5 0.0227(6) 0.0184(6) 0.0227(6) 0.0057(5) -0.0009(5) -0.0024(5)
C6 0.0235(6) 0.0171(6) 0.0234(6) 0.0060(5) 0.0007(5) 0.0026(5)
C7 0.0191(6) 0.0197(6) 0.0160(5) 0.0076(5) -0.0005(4) 0.0013(4)
C8 0.0179(6) 0.0169(6) 0.0189(6) 0.0054(5) 0.0011(4) 0.0009(4)
C9 0.0194(6) 0.0209(6) 0.0161(5) 0.0093(5) -0.0002(4) 0.0013(4)
C10 0.0216(6) 0.0240(6) 0.0187(6) 0.0064(5) 0.0002(5) 0.0041(5)
C11 0.0222(6) 0.0243(6) 0.0231(6) 0.0050(5) -0.0029(5) 0.0006(5)
C12 0.0272(7) 0.0296(7) 0.0150(6) 0.0111(5) -0.0048(5) -0.0018(5)
C13 0.0275(7) 0.0281(7) 0.0175(6) 0.0108(5) 0.0020(5) 0.0051(5)
C14 0.0214(6) 0.0207(6) 0.0199(6) 0.0073(5) 0.0010(5) 0.0028(5)
C15 0.0248(7) 0.0276(7) 0.0317(7) 0.0100(5) 0.0082(5) 0.0087(6)

loop_
_atom_type_symbol
_atom_type_description
_atom_type_scat_dispersion_real
_atom_type_scat_dispersion_imag
_atom_type_scat_source
C C 0.0033 0.0016 'International Tables Vol C Tables 4.2.6.8 and 6.1.1.4'
H H 0.0000 0.0000 'International Tables Vol C Tables 4.2.6.8 and 6.1.1.4'
O O 0.0106 0.0060 'International Tables Vol C Tables 4.2.6.8 and 6.1.1.4'
F F 0.0171 0.0103 'International Tables Vol C Tables 4.2.6.8 and 6.1.1.4'
S S 0.1246 0.1234 'International Tables Vol C Tables 4.2.6.8 and 6.1.1.4'
Cl Cl 0.1484 0.1585 'International Tables Vol C Tables 4.2.6.8 and 6.1.1.4'

loop_
_geom_angle_atom_site_label_1
_geom_angle_atom_site_label_2
_geom_angle_atom_site_label_3
_geom_angle_site_symmetry_1
_geom_angle_site_symmetry_3
_geom_angle
_geom_angle_publ_flag
O2 S C1 . . 107.25(6) ?
O2 S C15 . . 106.04(7) ?
C4 Cl O2 . 2_667 174.59(5) ?
C1 S C15 . . 97.55(6) ?
C7 O1 C8 . . 106.71(9) ?
C8 C1 C2 . . 106.97(11) ?
C8 C1 S . . 126.78(10) ?
C2 C1 S . . 126.01(9) ?
C7 C2 C3 . . 119.43(11) ?
C7 C2 C1 . . 105.20(11) ?
C3 C2 C1 . . 135.37(12) ?
C4 C3 C2 . . 116.72(12) ?
C4 C3 H3 . . 121.6 ?
C2 C3 H3 . . 121.6 ?
C3 C4 C5 . . 123.13(12) ?
C3 C4 Cl . . 118.45(10) ?
C5 C4 Cl . . 118.42(10) ?
C6 C5 C4 . . 120.34(12) ?
C6 C5 H5 . . 119.8 ?
C4 C5 H5 . . 119.8 ?
C7 C6 C5 . . 116.26(12) ?
C7 C6 H6 . . 121.9 ?
C5 C6 H6 . . 121.9 ?
O1 C7 C6 . . 125.40(11) ?
O1 C7 C2 . . 110.47(11) ?
C6 C7 C2 . . 124.12(12) ?
C1 C8 O1 . . 110.63(11) ?
C1 C8 C9 . . 133.83(12) ?
O1 C8 C9 . . 115.54(11) ?
C10 C9 C14 . . 119.21(11) ?
C10 C9 C8 . . 121.09(11) ?
C14 C9 C8 . . 119.70(11) ?
C11 C10 C9 . . 121.01(12) ?
C11 C10 H10 . . 119.5 ?
C9 C10 H10 . . 119.5 ?
C12 C11 C10 . . 117.77(12) ?
C12 C11 H11 . . 121.1 ?
C10 C11 H11 . . 121.1 ?
F C12 C11 . . 118.33(12) ?
F C12 C13 . . 118.37(12) ?
C11 C12 C13 . . 123.30(12) ?
C12 C13 C14 . . 118.55(12) ?
C12 C13 H13 . . 120.7 ?
C14 C13 H13 . . 120.7 ?
C13 C14 C9 . . 120.13(12) ?
C13 C14 H14 . . 119.9 ?
C9 C14 H14 . . 119.9 ?
S C15 H15A . . 109.5 ?
S C15 H15B . . 109.5 ?
H15A C15 H15B . . 109.5 ?
S C15 H15C . . 109.5 ?
H15A C15 H15C . . 109.5 ?
H15B C15 H15C . . 109.5 ?

loop_
_geom_bond_atom_site_label_1
_geom_bond_atom_site_label_2
_geom_bond_site_symmetry_2
_geom_bond_distance
_geom_bond_publ_flag
S O2 . 1.4900(10) ?
S C1 . 1.7660(10) ?
S C15 . 1.7920(10) ?
Cl C4 . 1.7420(10) ?
Cl O2 2_667 3.2440(10) ?
F C12 . 1.3580(10) ?
O1 C7 . 1.376(2) ?
O1 C8 . 1.378(2) ?
C1 C8 . 1.368(2) ?
C1 C2 . 1.444(2) ?
C2 C7 . 1.395(2) ?
C2 C3 . 1.396(2) ?
C3 C4 . 1.385(2) ?
C3 H3 . 0.9500 ?
C4 C5 . 1.398(2) ?
C5 C6 . 1.387(2) ?
C5 H5 . 0.9500 ?
C6 C7 . 1.380(2) ?
C6 H6 . 0.9500 ?
C8 C9 . 1.458(2) ?
C9 C10 . 1.396(2) ?
C9 C14 . 1.404(2) ?
C10 C11 . 1.385(2) ?
C10 H10 . 0.9500 ?
C11 C12 . 1.377(2) ?
C11 H11 . 0.9500 ?
C12 C13 . 1.377(2) ?
C13 C14 . 1.383(2) ?
C13 H13 . 0.9500 ?
C14 H14 . 0.9500 ?
C15 H15A . 0.9800 ?
C15 H15B . 0.9800 ?
C15 H15C . 0.9800 ?

loop_
_geom_hbond_atom_site_label_D
_geom_hbond_atom_site_label_H
_geom_hbond_atom_site_label_A
_geom_hbond_site_symmetry_A
_geom_hbond_distance_DH
_geom_hbond_distance_HA
_geom_hbond_distance_DA
_geom_hbond_angle_DHA
C14 H14 O2 2_666 0.95 2.56 3.4287(16) 151.5

loop_
_geom_torsion_atom_site_label_1
_geom_torsion_atom_site_label_2
_geom_torsion_atom_site_label_3
_geom_torsion_atom_site_label_4
_geom_torsion_site_symmetry_1
_geom_torsion_site_symmetry_2
_geom_torsion_site_symmetry_3
_geom_torsion_site_symmetry_4
_geom_torsion
_geom_torsion_publ_flag
O2 S C1 C8 . . . . 141.61(12) ?
C15 S C1 C8 . . . . -108.94(12) ?
O2 S C1 C2 . . . . -31.99(12) ?
C15 S C1 C2 . . . . 77.46(12) ?
C8 C1 C2 C7 . . . . -0.78(13) ?
S C1 C2 C7 . . . . 173.85(9) ?
C8 C1 C2 C3 . . . . 178.83(14) ?
S C1 C2 C3 . . . . -6.5(2) ?
C7 C2 C3 C4 . . . . -0.26(18) ?
C1 C2 C3 C4 . . . . -179.83(13) ?
C2 C3 C4 C5 . . . . -0.19(19) ?
C2 C3 C4 Cl . . . . 179.52(9) ?
C3 C4 C5 C6 . . . . 0.6(2) ?
Cl C4 C5 C6 . . . . -179.15(10) ?
C4 C5 C6 C7 . . . . -0.44(19) ?
C8 O1 C7 C6 . . . . 179.96(12) ?
C8 O1 C7 C2 . . . . -1.27(13) ?
C5 C6 C7 O1 . . . . 178.59(11) ?
C5 C6 C7 C2 . . . . -0.01(19) ?
C3 C2 C7 O1 . . . . -178.41(11) ?
C1 C2 C7 O1 . . . . 1.27(13) ?
C3 C2 C7 C6 . . . . 0.37(19) ?
C1 C2 C7 C6 . . . . -179.94(12) ?
C2 C1 C8 O1 . . . . 0.03(14) ?
S C1 C8 O1 . . . . -174.55(9) ?
C2 C1 C8 C9 . . . . -179.35(13) ?
S C1 C8 C9 . . . . 6.1(2) ?
C7 O1 C8 C1 . . . . 0.75(13) ?
C7 O1 C8 C9 . . . . -179.75(10) ?
C1 C8 C9 C10 . . . . 26.5(2) ?
O1 C8 C9 C10 . . . . -152.84(12) ?
C1 C8 C9 C14 . . . . -153.67(14) ?
O1 C8 C9 C14 . . . . 26.98(16) ?
C14 C9 C10 C11 . . . . 1.87(19) ?
C8 C9 C10 C11 . . . . -178.31(12) ?
C9 C10 C11 C12 . . . . -1.6(2) ?
C10 C11 C12 F . . . . -179.67(12) ?
C10 C11 C12 C13 . . . . 0.2(2) ?
F C12 C13 C14 . . . . -179.31(12) ?
C11 C12 C13 C14 . . . . 0.8(2) ?
C12 C13 C14 C9 . . . . -0.49(19) ?
C10 C9 C14 C13 . . . . -0.81(19) ?
C8 C9 C14 C13 . . . . 179.37(12) ?
